data_4502959
loop_
_publ_author_name
'Kounavi, Konstantina A.'
'Manos, Manolis J.'
'Moushi, Eleni E.'
'Kitos, Alexandros A.'
'Papatriantafyllopoulou, Constantina'
'Tasiopoulos, Anastasios J.'
'Nastopoulos, Vassilios'

_publ_section_title
;
 A Systematic Evaluation of the Interplay of Weak and Strong
 Supramolecular Interactions in a Series of Co(II) and Zn(II) Complexes
 Tuned by Ligand Modification
;
_journal_issue 1
_journal_name_full 'Crystal Growth &amp; Design'
_journal_page_first 429
_journal_paper_doi 10.1021/cg201271p
_journal_volume 12
_journal_year 2012
_chemical_formula_moiety 'C16 H14 N2'
_chemical_formula_sum 'C16 H14 N2'
_chemical_formula_weight 234.29
_space_group_IT_number 14
_symmetry_cell_setting monoclinic
_symmetry_space_group_name_Hall '-P 2ybc'
_symmetry_space_group_name_H-M 'P 1 21/c 1'
_atom_sites_solution_hydrogens geom
_atom_sites_solution_primary direct
_atom_sites_solution_secondary difmap
_audit_creation_method SHELXL-97
_cell_angle_alpha 90.00
_cell_angle_beta 93.7840(17)
_cell_angle_gamma 90.00
_cell_formula_units_Z 4
_cell_length_a 11.46351(19)
_cell_length_b 8.90996(15)
_cell_length_c 12.0381(2)
_cell_measurement_reflns_used 6430
_cell_measurement_temperature 100(2)
_cell_measurement_theta_max 30.1985
_cell_measurement_theta_min 3.2916
_cell_volume 1226.88(4)
_computing_cell_refinement 'CrysAlis RED (Oxford Diffraction, 2009)'
_computing_data_collection 'CrysAlis CCD (Oxford Diffraction, 2009)'
_computing_data_reduction 'CrysAlis RED (Oxford Diffraction, 2009)'
_computing_molecular_graphics 'PLATON (Spek, 1990); MERCURY (Bruno et al. 2002)'
_computing_publication_material 'WINGX (Farrugia, 1999)'
_computing_structure_refinement 'SHELXL-97 (Sheldrick, 1997)'
_computing_structure_solution 'SIR92 (Altomare et al., 1994)'
_diffrn_ambient_temperature 100(2)
_diffrn_detector_area_resol_mean 16.0288
_diffrn_measured_fraction_theta_full 0.997
_diffrn_measured_fraction_theta_max 0.997
_diffrn_measurement_device_type 'Oxford Diffraction Xcalibur-3 with Sapphire CCD'
_diffrn_measurement_method '\w scans'
_diffrn_radiation_monochromator graphite
_diffrn_radiation_source 'Enhance (Mo) X-ray source'
_diffrn_radiation_type MoK\a
_diffrn_radiation_wavelength 0.71073
_diffrn_reflns_av_R_equivalents 0.0174
_diffrn_reflns_av_sigmaI/netI 0.0196
_diffrn_reflns_limit_h_max 15
_diffrn_reflns_limit_h_min -9
_diffrn_reflns_limit_k_max 12
_diffrn_reflns_limit_k_min -11
_diffrn_reflns_limit_l_max 16
_diffrn_reflns_limit_l_min -16
_diffrn_reflns_number 10351
_diffrn_reflns_theta_full 28.75
_diffrn_reflns_theta_max 28.75
_diffrn_reflns_theta_min 3.30
_exptl_absorpt_coefficient_mu 0.076
_exptl_absorpt_correction_T_max 1.0000
_exptl_absorpt_correction_T_min 0.9934
_exptl_absorpt_correction_type multi-scan
_exptl_absorpt_process_details 'Empirical absorption correction (CrysAlis RED, Oxford Diffraction)'
_exptl_crystal_colour colorless
_exptl_crystal_density_diffrn 1.268
_exptl_crystal_density_method 'not measured'
_exptl_crystal_description prism
_exptl_crystal_F_000 496
_exptl_crystal_size_max 0.39
_exptl_crystal_size_mid 0.28
_exptl_crystal_size_min 0.24
_refine_diff_density_max 0.306
_refine_diff_density_min -0.193
_refine_diff_density_rms 0.039
_refine_ls_extinction_method none
_refine_ls_goodness_of_fit_ref 1.082
_refine_ls_hydrogen_treatment constr
_refine_ls_matrix_type full
_refine_ls_number_parameters 164
_refine_ls_number_reflns 3166
_refine_ls_number_restraints 0
_refine_ls_restrained_S_all 1.082
_refine_ls_R_factor_all 0.0434
_refine_ls_R_factor_gt 0.0363
_refine_ls_shift/su_max 0.000
_refine_ls_shift/su_mean 0.000
_refine_ls_structure_factor_coef Fsqd
_refine_ls_weighting_details 'calc w=1/[\s^2^(Fo^2^)+(0.0484P)^2^+0.2620P] where P=(Fo^2^+2Fc^2^)/3'
_refine_ls_weighting_scheme calc
_refine_ls_wR_factor_gt 0.0942
_refine_ls_wR_factor_ref 0.0968
_reflns_number_gt 2668
_reflns_number_total 3166
_reflns_threshold_expression >2\s(I)
_cod_data_source_file cg201271p_si_002.cif
_cod_data_source_block L
_cod_depositor_comments
;
The following automatic conversions were performed:

'_symmetry_cell_setting' value 'Monoclinic' changed to 'monoclinic'
according to /home/saulius/struct/CIF-dictionaries/cif_core.dic
dictionary named 'cif_core.dic' version 2.4.1 from 2010-06-29.

Automatic conversion script
Id: cif_fix_values 1715 2011-07-08 13:25:40Z adriana 
;
_cod_original_cell_volume 1226.89(4)
_cod_database_code 4502959

loop_
_symmetry_equiv_pos_as_xyz
'x, y, z'
'-x, y+1/2, -z+1/2'
'-x, -y, -z'
'x, -y-1/2, z-1/2'

loop_
_atom_site_label
_atom_site_type_symbol
_atom_site_fract_x
_atom_site_fract_y
_atom_site_fract_z
_atom_site_U_iso_or_equiv
_atom_site_adp_type
_atom_site_occupancy
_atom_site_symmetry_multiplicity
_atom_site_calc_flag
_atom_site_refinement_flags
N1 N 0.57414(7) 0.17077(10) -0.08146(7) 0.01768(18) Uani 1 1 d .
C2 C 0.52209(8) 0.08441(12) -0.16280(8) 0.0206(2) Uani 1 1 d .
H2 H 0.4605 0.1172 -0.2108 0.025 Uiso 1 1 calc R
N3 N 0.56776(7) -0.05072(10) -0.16683(7) 0.01935(19) Uani 1 1 d .
C4 C 0.65578(8) -0.05236(11) -0.08233(7) 0.01494(19) Uani 1 1 d .
C5 C 0.66188(8) 0.08460(11) -0.02847(8) 0.01472(19) Uani 1 1 d .
C6 C 0.54396(9) 0.32692(12) -0.06032(9) 0.0225(2) Uani 1 1 d .
H6A H 0.5005 0.3673 -0.1244 0.034 Uiso 1 1 calc R
H6B H 0.6142 0.3842 -0.0456 0.034 Uiso 1 1 calc R
H6C H 0.4973 0.3319 0.0029 0.034 Uiso 1 1 calc R
C7 C 0.72505(8) -0.18945(11) -0.06220(8) 0.01551(19) Uani 1 1 d .
C8 C 0.74097(8) -0.28626(11) -0.15123(8) 0.0191(2) Uani 1 1 d .
H8 H 0.7108 -0.2602 -0.2222 0.023 Uiso 1 1 calc R
C9 C 0.80099(9) -0.42063(12) -0.13546(10) 0.0248(2) Uani 1 1 d .
H9 H 0.8108 -0.4838 -0.1956 0.030 Uiso 1 1 calc R
C10 C 0.84633(9) -0.46057(12) -0.03001(10) 0.0267(2) Uani 1 1 d .
H10 H 0.8856 -0.5512 -0.0190 0.032 Uiso 1 1 calc R
C11 C 0.83281(9) -0.36450(12) 0.05914(9) 0.0247(2) Uani 1 1 d .
H11 H 0.8641 -0.3904 0.1298 0.030 Uiso 1 1 calc R
C12 C 0.77279(9) -0.23007(12) 0.04328(8) 0.0197(2) Uani 1 1 d .
H12 H 0.7643 -0.1665 0.1035 0.024 Uiso 1 1 calc R
C13 C 0.74625(8) 0.14549(10) 0.05762(8) 0.01452(19) Uani 1 1 d .
C14 C 0.86640(8) 0.12405(11) 0.04745(8) 0.01659(19) Uani 1 1 d .
H14 H 0.8915 0.0696 -0.0124 0.020 Uiso 1 1 calc R
C15 C 0.94800(8) 0.18304(11) 0.12548(8) 0.0192(2) Uani 1 1 d .
H15 H 1.0273 0.1665 0.1185 0.023 Uiso 1 1 calc R
C16 C 0.91151(9) 0.26708(11) 0.21433(8) 0.0202(2) Uani 1 1 d .
H16 H 0.9663 0.3082 0.2661 0.024 Uiso 1 1 calc R
C17 C 0.79287(9) 0.28919(11) 0.22525(8) 0.0200(2) Uani 1 1 d .
H17 H 0.7683 0.3456 0.2844 0.024 Uiso 1 1 calc R
C18 C 0.71073(8) 0.22750(11) 0.14832(8) 0.0177(2) Uani 1 1 d .
H18 H 0.6315 0.2409 0.1573 0.021 Uiso 1 1 calc R

loop_
_atom_site_aniso_label
_atom_site_aniso_U_11
_atom_site_aniso_U_22
_atom_site_aniso_U_33
_atom_site_aniso_U_23
_atom_site_aniso_U_13
_atom_site_aniso_U_12
N1 0.0148(4) 0.0198(4) 0.0185(4) 0.0024(3) 0.0012(3) 0.0019(3)
C2 0.0149(4) 0.0277(5) 0.0188(5) 0.0015(4) -0.0012(3) 0.0008(4)
N3 0.0154(4) 0.0257(5) 0.0167(4) -0.0007(3) -0.0002(3) -0.0016(3)
C4 0.0137(4) 0.0189(5) 0.0124(4) 0.0005(3) 0.0020(3) -0.0021(3)
C5 0.0130(4) 0.0173(4) 0.0141(4) 0.0025(3) 0.0026(3) 0.0006(3)
C6 0.0200(5) 0.0189(5) 0.0286(5) 0.0037(4) 0.0010(4) 0.0047(4)
C7 0.0141(4) 0.0153(4) 0.0172(4) -0.0005(3) 0.0021(3) -0.0039(3)
C8 0.0165(4) 0.0209(5) 0.0197(5) -0.0043(4) 0.0002(3) -0.0041(4)
C9 0.0215(5) 0.0190(5) 0.0340(6) -0.0092(4) 0.0029(4) -0.0037(4)
C10 0.0223(5) 0.0138(5) 0.0436(7) 0.0010(5) -0.0001(5) -0.0004(4)
C11 0.0263(5) 0.0190(5) 0.0283(5) 0.0070(4) -0.0034(4) -0.0026(4)
C12 0.0235(5) 0.0181(5) 0.0175(4) 0.0012(4) 0.0013(4) -0.0027(4)
C13 0.0164(4) 0.0122(4) 0.0150(4) 0.0019(3) 0.0007(3) -0.0006(3)
C14 0.0177(4) 0.0148(4) 0.0176(4) -0.0010(4) 0.0029(3) 0.0004(3)
C15 0.0158(4) 0.0182(5) 0.0236(5) -0.0004(4) 0.0004(4) -0.0007(4)
C16 0.0230(5) 0.0176(5) 0.0196(5) -0.0008(4) -0.0025(4) -0.0038(4)
C17 0.0266(5) 0.0172(5) 0.0167(4) -0.0024(4) 0.0036(4) -0.0003(4)
C18 0.0177(4) 0.0173(5) 0.0184(4) 0.0003(4) 0.0039(3) 0.0010(4)

loop_
_atom_type_symbol
_atom_type_description
_atom_type_scat_dispersion_real
_atom_type_scat_dispersion_imag
_atom_type_scat_source
C C 0.0033 0.0016 'International Tables Vol C Tables 4.2.6.8 and 6.1.1.4'
H H 0.0000 0.0000 'International Tables Vol C Tables 4.2.6.8 and 6.1.1.4'
N N 0.0061 0.0033 'International Tables Vol C Tables 4.2.6.8 and 6.1.1.4'

loop_
_geom_angle_atom_site_label_1
_geom_angle_atom_site_label_2
_geom_angle_atom_site_label_3
_geom_angle
C2 N1 C5 106.85(8)
C2 N1 C6 124.75(9)
C5 N1 C6 128.34(9)
N3 C2 N1 112.94(9)
N3 C2 H2 123.5
N1 C2 H2 123.5
C2 N3 C4 104.78(8)
C5 C4 N3 110.32(8)
C5 C4 C7 130.34(8)
N3 C4 C7 119.33(8)
C4 C5 N1 105.09(8)
C4 C5 C13 131.75(8)
N1 C5 C13 122.82(8)
N1 C6 H6A 109.5
N1 C6 H6B 109.5
H6A C6 H6B 109.5
N1 C6 H6C 109.5
H6A C6 H6C 109.5
H6B C6 H6C 109.5
C12 C7 C8 118.31(9)
C12 C7 C4 122.74(9)
C8 C7 C4 118.92(9)
C9 C8 C7 121.09(10)
C9 C8 H8 119.5
C7 C8 H8 119.5
C10 C9 C8 119.96(10)
C10 C9 H9 120.0
C8 C9 H9 120.0
C9 C10 C11 119.67(10)
C9 C10 H10 120.2
C11 C10 H10 120.2
C12 C11 C10 120.32(10)
C12 C11 H11 119.8
C10 C11 H11 119.8
C11 C12 C7 120.63(10)
C11 C12 H12 119.7
C7 C12 H12 119.7
C18 C13 C14 118.53(9)
C18 C13 C5 122.06(8)
C14 C13 C5 119.39(8)
C15 C14 C13 120.79(9)
C15 C14 H14 119.6
C13 C14 H14 119.6
C14 C15 C16 120.10(9)
C14 C15 H15 120.0
C16 C15 H15 120.0
C17 C16 C15 119.64(9)
C17 C16 H16 120.2
C15 C16 H16 120.2
C16 C17 C18 120.36(9)
C16 C17 H17 119.8
C18 C17 H17 119.8
C17 C18 C13 120.55(9)
C17 C18 H18 119.7
C13 C18 H18 119.7

loop_
_geom_bond_atom_site_label_1
_geom_bond_atom_site_label_2
_geom_bond_distance
N1 C2 1.3527(13)
N1 C5 1.3870(12)
N1 C6 1.4601(13)
C2 N3 1.3150(14)
C2 H2 0.9300
N3 C4 1.3848(12)
C4 C5 1.3814(13)
C4 C7 1.4683(13)
C5 C13 1.4736(13)
C6 H6A 0.9600
C6 H6B 0.9600
C6 H6C 0.9600
C7 C12 1.3968(13)
C7 C8 1.3971(13)
C8 C9 1.3877(15)
C8 H8 0.9300
C9 C10 1.3860(17)
C9 H9 0.9300
C10 C11 1.3893(16)
C10 H10 0.9300
C11 C12 1.3882(15)
C11 H11 0.9300
C12 H12 0.9300
C13 C18 1.3967(13)
C13 C14 1.4038(13)
C14 C15 1.3848(13)
C14 H14 0.9300
C15 C16 1.3924(14)
C15 H15 0.9300
C16 C17 1.3890(14)
C16 H16 0.9300
C17 C18 1.3896(14)
C17 H17 0.9300
C18 H18 0.9300

loop_
_cod_related_entry_id
_cod_related_entry_database
_cod_related_entry_code
1 ChemSpider 10485672
